data_7222958
loop_
_publ_author_name
'Eulenberger, G.'

_publ_section_title
;
 Darstellung und Kristallstruktur des
 Dithallium(I)blei(II)tetrathiogermanats(IV) Tl2 Pb Ge S4
;
_journal_name_full
;
Zeitschrift fuer Naturforschung, Teil B. Anorganische Chemie, Organische 
Chemie (33,1978-41,1986)
;
_journal_page_first 335
_journal_page_last 339
_journal_volume 35
_journal_year 1980
_chemical_formula_sum 'Ge Pb S4 Tl2'
_chemical_name_systematic 'Tl2 Pb (Ge S4)'
_space_group_IT_number 14
_symmetry_space_group_name_Hall '-P 2ybc'
_symmetry_space_group_name_H-M 'P 1 21/c 1'
_cell_angle_alpha 90
_cell_angle_beta 127.91
_cell_angle_gamma 90
_cell_formula_units_Z 4
_cell_length_a 13.278
_cell_length_b 9.114
_cell_length_c 8.907
_cell_volume 850.428
_citation_journal_id_ASTM ZNBAD2
_cod_data_source_file Eulenberger_ZNBAD2_1980_251.cif
_cod_data_source_block Ge1Pb1S4Tl2
_cod_original_cell_volume 850.4277
_cod_original_formula_sum 'Ge1 Pb1 S4 Tl2'
_cod_database_code 7222958

loop_
_symmetry_equiv_pos_as_xyz
x,y,z
-x,y+1/2,-z+1/2
-x,-y,-z
x,-y-1/2,z-1/2

loop_
_atom_site_label
_atom_site_type_symbol
_atom_site_fract_x
_atom_site_fract_y
_atom_site_fract_z
_atom_site_occupancy
_atom_site_U_iso_or_equiv
S3 S-2 0.5744 0.468 0.7346 1 0.0
Pb1 Pb+2 0.4468 0.3057 0.8447 1 0.0
Tl1 Tl+1 0.7711 0.1088 0.1694 1 0.0
S1 S-2 0.2656 0.2725 0.4496 1 0.0
Tl2 Tl+1 0.0524 0.3083 0.4943 1 0.0
S2 S-2 0.7064 0.0613 0.7306 1 0.0
S4 S-2 0.922 0.4644 0.0995 1 0.0
Ge1 Ge+4 0.2609 0.0265 0.4686 1 0.0
